data_7206191
loop_
_publ_author_name
'Wang, Yu-Ling'
'Jiang, Yun-Liang'
'Liu, Qing-Yan'
'Tan, Yan-Xi'
'Wei, Jia-Jia'
'Zhang, Jian'

_publ_section_title
;
 A series of three-dimensional lanthanide(iii) coordination polymers of
 2,5-dihydroxy-1,4-benzenedicarboxylic acid based on dinuclear
 lanthanide units
;
_journal_issue 15
_journal_name_full CrystEngComm
_journal_page_first 4981
_journal_paper_doi 10.1039/c1ce05069a
_journal_volume 13
_journal_year 2011
_chemical_formula_sum 'C42 H54 Gd2 N6 O24'
_chemical_formula_weight 1341.41
_chemical_name_systematic
;
?
;
_space_group_IT_number 2
_symmetry_cell_setting triclinic
_symmetry_space_group_name_Hall '-P 1'
_symmetry_space_group_name_H-M 'P -1'
_atom_sites_solution_hydrogens geom
_atom_sites_solution_primary direct
_atom_sites_solution_secondary difmap
_audit_creation_method SHELXL-97
_cell_angle_alpha 103.8260(10)
_cell_angle_beta 110.0240(10)
_cell_angle_gamma 96.6020(10)
_cell_formula_units_Z 1
_cell_length_a 10.5226(9)
_cell_length_b 11.0545(9)
_cell_length_c 12.7711(11)
_cell_measurement_reflns_used 5340
_cell_measurement_temperature 296(2)
_cell_measurement_theta_max 27.79
_cell_measurement_theta_min 2.54
_cell_volume 1323.41(19)
_computing_cell_refinement 'SAINT (Bruker, 2008)'
_computing_data_collection 'APEX2 (Bruker, 2008)'
_computing_data_reduction 'SAINT (Bruker, 2008)'
_computing_molecular_graphics 'Bruker SHELXTL'
_computing_publication_material 'Bruker SHELXTL'
_computing_structure_refinement 'SHELXL-97 (Sheldrick, 1997)'
_computing_structure_solution 'SHELXS-97 (Sheldrick, 1990)'
_diffrn_ambient_temperature 296(2)
_diffrn_measured_fraction_theta_full 0.973
_diffrn_measured_fraction_theta_max 0.973
_diffrn_measurement_device_type 'APEXII CCD'
_diffrn_measurement_method \w
_diffrn_radiation_monochromator graphite
_diffrn_radiation_source 'fine-focus sealed tube'
_diffrn_radiation_type MoK\a
_diffrn_radiation_wavelength 0.71073
_diffrn_reflns_av_R_equivalents 0.0246
_diffrn_reflns_av_sigmaI/netI 0.0429
_diffrn_reflns_limit_h_max 14
_diffrn_reflns_limit_h_min -13
_diffrn_reflns_limit_k_max 12
_diffrn_reflns_limit_k_min -14
_diffrn_reflns_limit_l_max 16
_diffrn_reflns_limit_l_min -16
_diffrn_reflns_number 12457
_diffrn_reflns_theta_full 28.25
_diffrn_reflns_theta_max 28.25
_diffrn_reflns_theta_min 2.54
_exptl_absorpt_coefficient_mu 2.570
_exptl_absorpt_correction_T_max 0.528
_exptl_absorpt_correction_T_min 0.361
_exptl_absorpt_correction_type multi-scan
_exptl_absorpt_process_details '(SADABS; Bruker 2008)'
_exptl_crystal_colour brown
_exptl_crystal_density_diffrn 1.683
_exptl_crystal_density_method 'not measured'
_exptl_crystal_description prism
_exptl_crystal_F_000 668
_exptl_crystal_size_max 0.44
_exptl_crystal_size_mid 0.35
_exptl_crystal_size_min 0.26
_refine_diff_density_max 1.297
_refine_diff_density_min -1.395
_refine_diff_density_rms 0.119
_refine_ls_extinction_method none
_refine_ls_goodness_of_fit_ref 1.012
_refine_ls_hydrogen_treatment constr
_refine_ls_matrix_type full
_refine_ls_number_parameters 334
_refine_ls_number_reflns 6361
_refine_ls_number_restraints 0
_refine_ls_restrained_S_all 1.012
_refine_ls_R_factor_all 0.0463
_refine_ls_R_factor_gt 0.0348
_refine_ls_shift/su_max 0.001
_refine_ls_shift/su_mean 0.000
_refine_ls_structure_factor_coef Fsqd
_refine_ls_weighting_details 'calc w=1/[\s^2^(Fo^2^)+(0.0570P)^2^+0.3859P] where P=(Fo^2^+2Fc^2^)/3'
_refine_ls_weighting_scheme calc
_refine_ls_wR_factor_gt 0.0853
_refine_ls_wR_factor_ref 0.0923
_reflns_number_gt 5454
_reflns_number_total 6361
_reflns_threshold_expression >2sigma(I)
_cod_data_source_file c1ce05069a.txt
_cod_data_source_block {[Gd2(DHBDC)3(DMF)4](DMF)2}n
_cod_depositor_comments
;
The following automatic conversions were performed:

'_symmetry_cell_setting' value 'Triclinic' changed to 'triclinic'
according to /home/saulius/struct/CIF-dictionaries/cif_core.dic
dictionary named 'cif_core.dic' version 2.4.1 from
2010-06-29.

'_exptl_absorpt_correction_type' value 'Multi-scan'
changed to 'multi-scan' according to
/home/saulius/struct/CIF-dictionaries/cif_core.dic dictionary named
'cif_core.dic' version 2.4.1 from 2010-06-29.

Automatic conversion script
Id: cif_fix_values 1715 2011-07-08 13:25:40Z adriana 
;
_cod_original_sg_symbol_H-M P-1
_cod_database_code 7206191

loop_
_symmetry_equiv_pos_as_xyz
'x, y, z'
'-x, -y, -z'

loop_
_atom_site_label
_atom_site_type_symbol
_atom_site_fract_x
_atom_site_fract_y
_atom_site_fract_z
_atom_site_U_iso_or_equiv
_atom_site_adp_type
_atom_site_occupancy
_atom_site_symmetry_multiplicity
_atom_site_calc_flag
_atom_site_refinement_flags
_atom_site_disorder_assembly
_atom_site_disorder_group
Gd1 Gd 0.103040(18) 0.547825(17) 0.681682(17) 0.02487(7) Uani 1 1 d . . .
O1 O -0.0166(3) 0.3337(3) 0.5876(3) 0.0371(7) Uani 1 1 d . . .
O2 O -0.0731(3) 0.2745(3) 0.3943(3) 0.0393(7) Uani 1 1 d . . .
O3 O -0.0450(6) 0.0528(4) 0.2917(3) 0.0713(14) Uani 1 1 d . . .
H3 H -0.0569 0.1257 0.2968 0.107 Uiso 1 1 calc R . .
O4 O 0.1590(3) 0.4937(3) 0.5176(3) 0.0378(7) Uani 1 1 d . . .
O5 O 0.1256(3) 0.4300(3) 0.3317(3) 0.0423(8) Uani 1 1 d . . .
O6 O 0.3298(4) 0.3985(5) 0.2670(3) 0.0648(12) Uani 1 1 d . . .
H6A H 0.2483 0.3954 0.2578 0.097 Uiso 1 1 calc R . .
O7 O 0.1755(3) 0.7544(3) 0.8484(3) 0.0422(8) Uani 1 1 d . . .
O8 O 0.3293(3) 0.6899(4) 0.7807(3) 0.0540(10) Uani 1 1 d . . .
O9 O 0.2351(4) 0.9852(4) 0.9964(4) 0.0740(13) Uani 1 1 d . . .
H9A H 0.1840 0.9165 0.9533 0.111 Uiso 1 1 calc R . .
O10 O 0.2730(4) 0.4227(5) 0.7426(4) 0.0702(12) Uani 1 1 d . . .
O11 O 0.0708(4) 0.4786(4) 0.8374(3) 0.0525(9) Uani 1 1 d . . .
O12 O 0.3843(12) 0.7714(10) 0.3604(9) 0.178(4) Uani 1 1 d . . .
C1 C -0.0235(5) 0.0299(4) 0.3948(4) 0.0406(10) Uani 1 1 d . . .
C2 C -0.0218(4) 0.1212(4) 0.4934(4) 0.0333(9) Uani 1 1 d . . .
C3 C 0.0013(6) 0.0884(4) 0.5958(4) 0.0430(11) Uani 1 1 d . . .
H3A H 0.0018 0.1487 0.6607 0.052 Uiso 1 1 calc R . .
C4 C -0.0386(4) 0.2536(4) 0.4928(4) 0.0334(9) Uani 1 1 d . . .
C5 C 0.4110(4) 0.4492(5) 0.3825(4) 0.0371(10) Uani 1 1 d . . .
C6 C 0.3573(4) 0.4846(4) 0.4693(4) 0.0328(9) Uani 1 1 d . . .
C7 C 0.4475(5) 0.5352(5) 0.5851(4) 0.0394(10) Uani 1 1 d . . .
H7 H 0.4118 0.5593 0.6424 0.047 Uiso 1 1 calc R . .
C8 C 0.2063(4) 0.4687(4) 0.4389(4) 0.0323(9) Uani 1 1 d . . .
C9 C 0.3641(4) 0.9884(5) 0.9951(4) 0.0376(10) Uani 1 1 d . . .
C10 C 0.4001(4) 0.8909(4) 0.9264(4) 0.0352(9) Uani 1 1 d . . .
C11 C 0.5355(5) 0.9028(5) 0.9319(4) 0.0410(10) Uani 1 1 d . . .
H11 H 0.5590 0.8372 0.8862 0.049 Uiso 1 1 calc R . .
C12 C 0.2953(5) 0.7716(4) 0.8467(4) 0.0374(10) Uani 1 1 d . . .
C13 C 0.3635(15) 0.4033(15) 0.7860(10) 0.178(7) Uani 1 1 d . . .
H13 H 0.4290 0.4771 0.8043 0.214 Uiso 1 1 calc R . .
C14 C 0.5801(12) 0.3665(13) 0.8965(12) 0.158(5) Uani 1 1 d . . .
H14A H 0.6105 0.4551 0.9056 0.237 Uiso 1 1 calc R . .
H14B H 0.6282 0.3164 0.8571 0.237 Uiso 1 1 calc R . .
H14C H 0.5993 0.3543 0.9719 0.237 Uiso 1 1 calc R . .
C15 C 0.3730(14) 0.1994(13) 0.8044(12) 0.177(6) Uani 1 1 d . . .
H15A H 0.2763 0.1835 0.7567 0.265 Uiso 1 1 calc R . .
H15B H 0.3838 0.1806 0.8762 0.265 Uiso 1 1 calc R . .
H15C H 0.4175 0.1461 0.7636 0.265 Uiso 1 1 calc R . .
C16 C -0.0178(7) 0.3859(6) 0.8260(5) 0.0558(14) Uani 1 1 d . . .
H16A H -0.1028 0.3671 0.7638 0.067 Uiso 1 1 calc R . .
C17 C -0.1084(11) 0.2089(9) 0.8763(9) 0.117(3) Uani 1 1 d . . .
H17A H -0.1898 0.2055 0.8108 0.175 Uiso 1 1 calc R . .
H17B H -0.1296 0.2209 0.9449 0.175 Uiso 1 1 calc R . .
H17C H -0.0776 0.1305 0.8613 0.175 Uiso 1 1 calc R . .
C18 C 0.1265(12) 0.3314(11) 0.9897(9) 0.158(6) Uani 1 1 d . . .
H18A H 0.1903 0.4045 0.9956 0.237 Uiso 1 1 calc R . .
H18B H 0.1650 0.2571 0.9774 0.237 Uiso 1 1 calc R . .
H18C H 0.1101 0.3446 1.0607 0.237 Uiso 1 1 calc R . .
C19 C 0.453(3) 0.8051(17) 0.4514(16) 0.37(3) Uani 1 1 d . . .
H19 H 0.5047 0.7432 0.4422 0.445 Uiso 1 1 d R . .
C20 C 0.483(4) 0.8772(19) 0.631(2) 0.40(3) Uani 1 1 d . . .
H20A H 0.3834 0.8598 0.6035 0.601 Uiso 1 1 calc R . .
H20B H 0.5191 0.9664 0.6717 0.601 Uiso 1 1 calc R . .
H20C H 0.5180 0.8283 0.6832 0.601 Uiso 1 1 calc R . .
C21 C 0.653(2) 0.8712(18) 0.586(3) 0.41(3) Uani 1 1 d . . .
H21A H 0.6825 0.8481 0.5223 0.612 Uiso 1 1 calc R . .
H21B H 0.6865 0.8227 0.6389 0.612 Uiso 1 1 calc R . .
H21C H 0.6883 0.9605 0.6265 0.612 Uiso 1 1 calc R . .
N1 N 0.4334(7) 0.3271(7) 0.8287(6) 0.0825(19) Uani 1 1 d . . .
N2 N -0.0009(6) 0.3135(5) 0.8940(5) 0.0654(14) Uani 1 1 d . . .
N3 N 0.5186(10) 0.8472(7) 0.5462(8) 0.103(2) Uani 1 1 d . . .

loop_
_atom_site_aniso_label
_atom_site_aniso_U_11
_atom_site_aniso_U_22
_atom_site_aniso_U_33
_atom_site_aniso_U_23
_atom_site_aniso_U_13
_atom_site_aniso_U_12
Gd1 0.02076(10) 0.01946(10) 0.02765(11) 0.00575(7) 0.00297(7) 0.00140(6)
O1 0.0489(18) 0.0183(14) 0.0369(17) 0.0061(13) 0.0107(14) 0.0029(12)
O2 0.0513(19) 0.0225(15) 0.0347(17) 0.0094(13) 0.0057(14) 0.0044(13)
O3 0.144(4) 0.041(2) 0.041(2) 0.0220(18) 0.037(3) 0.040(3)
O4 0.0304(15) 0.0337(17) 0.0512(19) 0.0087(14) 0.0204(14) 0.0073(12)
O5 0.0248(15) 0.052(2) 0.0435(18) 0.0125(16) 0.0062(13) 0.0071(14)
O6 0.0293(17) 0.115(4) 0.0305(18) 0.002(2) 0.0045(14) 0.006(2)
O7 0.0356(17) 0.0381(18) 0.0385(17) 0.0013(14) 0.0095(14) -0.0102(13)
O8 0.0319(17) 0.046(2) 0.054(2) -0.0140(17) 0.0029(16) -0.0023(15)
O9 0.050(2) 0.069(3) 0.079(3) -0.011(2) 0.026(2) -0.011(2)
O10 0.054(2) 0.080(3) 0.091(3) 0.048(3) 0.021(2) 0.041(2)
O11 0.069(2) 0.047(2) 0.0393(19) 0.0183(16) 0.0166(18) 0.0030(18)
O12 0.198(10) 0.178(9) 0.131(7) 0.060(7) 0.016(7) 0.051(8)
C1 0.060(3) 0.029(2) 0.031(2) 0.0110(19) 0.014(2) 0.010(2)
C2 0.037(2) 0.0189(19) 0.035(2) 0.0065(17) 0.0052(18) 0.0026(16)
C3 0.064(3) 0.027(2) 0.030(2) 0.0058(18) 0.011(2) 0.011(2)
C4 0.033(2) 0.022(2) 0.037(2) 0.0053(17) 0.0070(18) -0.0002(16)
C5 0.027(2) 0.049(3) 0.028(2) 0.0042(19) 0.0074(17) 0.0060(18)
C6 0.0263(19) 0.036(2) 0.034(2) 0.0093(18) 0.0102(17) 0.0075(16)
C7 0.032(2) 0.053(3) 0.033(2) 0.007(2) 0.0167(19) 0.007(2)
C8 0.027(2) 0.029(2) 0.040(2) 0.0113(18) 0.0104(18) 0.0070(16)
C9 0.028(2) 0.040(3) 0.036(2) 0.0068(19) 0.0082(18) -0.0042(17)
C10 0.034(2) 0.029(2) 0.029(2) 0.0035(17) 0.0033(17) -0.0051(17)
C11 0.037(2) 0.036(3) 0.038(2) 0.001(2) 0.0091(19) -0.0014(19)
C12 0.034(2) 0.035(2) 0.029(2) 0.0068(18) 0.0008(17) -0.0056(18)
C13 0.249(14) 0.304(17) 0.142(9) 0.171(11) 0.140(10) 0.243(14)
C14 0.104(9) 0.148(11) 0.171(12) 0.014(9) 0.019(8) 0.005(8)
C15 0.152(11) 0.167(13) 0.158(12) 0.092(10) -0.013(9) -0.036(10)
C16 0.064(4) 0.063(4) 0.045(3) 0.022(3) 0.022(3) 0.012(3)
C17 0.132(8) 0.098(7) 0.140(9) 0.070(7) 0.059(7) 0.001(6)
C18 0.165(11) 0.136(10) 0.110(8) 0.083(8) -0.037(7) -0.023(8)
C19 0.64(6) 0.127(14) 0.131(14) 0.086(13) -0.11(2) -0.03(2)
C20 0.90(8) 0.20(2) 0.44(4) 0.18(2) 0.56(5) 0.24(3)
C21 0.133(16) 0.138(16) 0.79(7) 0.15(3) -0.01(3) -0.015(13)
N1 0.073(4) 0.104(5) 0.103(5) 0.067(4) 0.038(4) 0.055(4)
N2 0.082(4) 0.061(3) 0.060(3) 0.031(3) 0.029(3) 0.008(3)
N3 0.123(7) 0.080(5) 0.107(6) 0.048(5) 0.037(5) 0.010(5)

loop_
_atom_type_symbol
_atom_type_description
_atom_type_scat_dispersion_real
_atom_type_scat_dispersion_imag
_atom_type_scat_source
C C 0.0033 0.0016 'International Tables Vol C Tables 4.2.6.8 and 6.1.1.4'
H H 0.0000 0.0000 'International Tables Vol C Tables 4.2.6.8 and 6.1.1.4'
Gd Gd -0.1653 3.9035 'International Tables Vol C Tables 4.2.6.8 and 6.1.1.4'
N N 0.0061 0.0033 'International Tables Vol C Tables 4.2.6.8 and 6.1.1.4'
O O 0.0106 0.0060 'International Tables Vol C Tables 4.2.6.8 and 6.1.1.4'

loop_
_geom_angle_atom_site_label_1
_geom_angle_atom_site_label_2
_geom_angle_atom_site_label_3
_geom_angle
_geom_angle_site_symmetry_1
_geom_angle_site_symmetry_3
_geom_angle_publ_flag
O4 Gd1 O1 76.84(11) . . ?
O4 Gd1 O2 76.19(11) . 2_566 ?
O1 Gd1 O2 127.28(11) . 2_566 ?
O4 Gd1 O5 122.28(11) . 2_566 ?
O1 Gd1 O5 80.38(12) . 2_566 ?
O2 Gd1 O5 77.16(12) 2_566 2_566 ?
O4 Gd1 O11 145.64(13) . . ?
O1 Gd1 O11 77.06(12) . . ?
O2 Gd1 O11 138.04(12) 2_566 . ?
O5 Gd1 O11 74.33(13) 2_566 . ?
O4 Gd1 O10 79.65(14) . . ?
O1 Gd1 O10 74.86(14) . . ?
O2 Gd1 O10 140.91(14) 2_566 . ?
O5 Gd1 O10 141.90(14) 2_566 . ?
O11 Gd1 O10 72.23(15) . . ?
O4 Gd1 O8 87.05(12) . . ?
O1 Gd1 O8 144.91(12) . . ?
O2 Gd1 O8 76.81(13) 2_566 . ?
O5 Gd1 O8 133.81(12) 2_566 . ?
O11 Gd1 O8 102.03(14) . . ?
O10 Gd1 O8 71.66(15) . . ?
O4 Gd1 O7 131.28(10) . . ?
O1 Gd1 O7 151.87(11) . . ?
O2 Gd1 O7 69.86(11) 2_566 . ?
O5 Gd1 O7 83.05(11) 2_566 . ?
O11 Gd1 O7 76.65(12) . . ?
O10 Gd1 O7 106.15(15) . . ?
O8 Gd1 O7 52.26(11) . . ?
O4 Gd1 C12 109.09(12) . . ?
O1 Gd1 C12 162.24(12) . . ?
O2 Gd1 C12 70.36(12) 2_566 . ?
O5 Gd1 C12 108.48(13) 2_566 . ?
O11 Gd1 C12 90.31(13) . . ?
O10 Gd1 C12 89.51(16) . . ?
O8 Gd1 C12 25.98(13) . . ?
O7 Gd1 C12 26.33(12) . . ?
O4 Gd1 O4 75.05(10) . 2_566 ?
O1 Gd1 O4 64.36(10) . 2_566 ?
O2 Gd1 O4 65.31(10) 2_566 2_566 ?
O5 Gd1 O4 47.31(10) 2_566 2_566 ?
O11 Gd1 O4 112.46(11) . 2_566 ?
O10 Gd1 O4 135.68(14) . 2_566 ?
O8 Gd1 O4 140.84(12) . 2_566 ?
O7 Gd1 O4 117.93(10) . 2_566 ?
C12 Gd1 O4 132.98(11) . 2_566 ?
C4 O1 Gd1 135.6(3) . . ?
C4 O2 Gd1 138.1(3) . 2_566 ?
C1 O3 H3 109.5 . . ?
C8 O4 Gd1 172.1(3) . . ?
C8 O4 Gd1 82.9(2) . 2_566 ?
Gd1 O4 Gd1 104.95(10) . 2_566 ?
C8 O5 Gd1 108.4(3) . 2_566 ?
C5 O6 H6A 109.5 . . ?
C12 O7 Gd1 90.0(3) . . ?
C12 O8 Gd1 96.2(3) . . ?
C9 O9 H9A 109.5 . . ?
C13 O10 Gd1 158.8(11) . . ?
C16 O11 Gd1 126.1(3) . . ?
O3 C1 C3 118.5(4) . 2_556 ?
O3 C1 C2 123.0(4) . . ?
C3 C1 C2 118.5(4) 2_556 . ?
C3 C2 C1 118.7(4) . . ?
C3 C2 C4 119.1(4) . . ?
C1 C2 C4 122.2(4) . . ?
C1 C3 C2 122.8(4) 2_556 . ?
C1 C3 H3A 118.6 2_556 . ?
C2 C3 H3A 118.6 . . ?
O1 C4 O2 125.7(4) . . ?
O1 C4 C2 118.1(4) . . ?
O2 C4 C2 116.2(4) . . ?
O6 C5 C7 117.8(4) . 2_666 ?
O6 C5 C6 123.1(4) . . ?
C7 C5 C6 119.1(4) 2_666 . ?
C7 C6 C5 119.3(4) . . ?
C7 C6 C8 119.7(4) . . ?
C5 C6 C8 121.0(4) . . ?
C5 C7 C6 121.6(4) 2_666 . ?
C5 C7 H7 119.2 2_666 . ?
C6 C7 H7 119.2 . . ?
O4 C8 O5 120.8(4) . . ?
O4 C8 C6 120.5(4) . . ?
O5 C8 C6 118.7(4) . . ?
O9 C9 C11 116.4(4) . 2_677 ?
O9 C9 C10 124.4(4) . . ?
C11 C9 C10 119.3(4) 2_677 . ?
C11 C10 C9 120.1(4) . . ?
C11 C10 C12 118.8(4) . . ?
C9 C10 C12 121.1(4) . . ?
C9 C11 C10 120.7(4) 2_677 . ?
C9 C11 H11 119.7 2_677 . ?
C10 C11 H11 119.7 . . ?
O8 C12 O7 121.3(4) . . ?
O8 C12 C10 119.2(4) . . ?
O7 C12 C10 119.5(4) . . ?
O8 C12 Gd1 57.8(2) . . ?
O7 C12 Gd1 63.6(2) . . ?
C10 C12 Gd1 175.6(3) . . ?
O10 C13 N1 150.6(18) . . ?
O10 C13 H13 104.7 . . ?
N1 C13 H13 104.7 . . ?
N1 C14 H14A 109.5 . . ?
N1 C14 H14B 109.5 . . ?
H14A C14 H14B 109.5 . . ?
N1 C14 H14C 109.5 . . ?
H14A C14 H14C 109.5 . . ?
H14B C14 H14C 109.5 . . ?
N1 C15 H15A 109.5 . . ?
N1 C15 H15B 109.5 . . ?
H15A C15 H15B 109.5 . . ?
N1 C15 H15C 109.5 . . ?
H15A C15 H15C 109.5 . . ?
H15B C15 H15C 109.5 . . ?
O11 C16 N2 125.2(6) . . ?
O11 C16 H16A 117.4 . . ?
N2 C16 H16A 117.4 . . ?
N2 C17 H17A 109.5 . . ?
N2 C17 H17B 109.5 . . ?
H17A C17 H17B 109.5 . . ?
N2 C17 H17C 109.5 . . ?
H17A C17 H17C 109.5 . . ?
H17B C17 H17C 109.5 . . ?
N2 C18 H18A 109.5 . . ?
N2 C18 H18B 109.5 . . ?
H18A C18 H18B 109.5 . . ?
N2 C18 H18C 109.5 . . ?
H18A C18 H18C 109.5 . . ?
H18B C18 H18C 109.5 . . ?
O12 C19 N3 174(3) . . ?
O12 C19 H19 92.9 . . ?
N3 C19 H19 92.7 . . ?
N3 C20 H20A 109.5 . . ?
N3 C20 H20B 109.5 . . ?
H20A C20 H20B 109.5 . . ?
N3 C20 H20C 109.5 . . ?
H20A C20 H20C 109.5 . . ?
H20B C20 H20C 109.5 . . ?
N3 C21 H21A 109.5 . . ?
N3 C21 H21B 109.5 . . ?
H21A C21 H21B 109.5 . . ?
N3 C21 H21C 109.5 . . ?
H21A C21 H21C 109.5 . . ?
H21B C21 H21C 109.5 . . ?
C13 N1 C15 121.5(12) . . ?
C13 N1 C14 121.6(11) . . ?
C15 N1 C14 116.8(9) . . ?
C16 N2 C18 122.0(6) . . ?
C16 N2 C17 122.1(7) . . ?
C18 N2 C17 115.8(7) . . ?
C19 N3 C20 129(3) . . ?
C19 N3 C21 122(3) . . ?
C20 N3 C21 108(2) . . ?

loop_
_geom_bond_atom_site_label_1
_geom_bond_atom_site_label_2
_geom_bond_distance
_geom_bond_site_symmetry_2
_geom_bond_publ_flag
Gd1 O4 2.328(3) . ?
Gd1 O1 2.356(3) . ?
Gd1 O2 2.397(3) 2_566 ?
Gd1 O5 2.399(3) 2_566 ?
Gd1 O11 2.405(3) . ?
Gd1 O10 2.418(4) . ?
Gd1 O8 2.421(3) . ?
Gd1 O7 2.548(3) . ?
Gd1 O4 2.939(3) 2_566 ?
O1 C4 1.245(5) . ?
O2 C4 1.270(5) . ?
O2 Gd1 2.397(3) 2_566 ?
O3 C1 1.349(6) . ?
O3 H3 0.8200 . ?
O4 C8 1.255(5) . ?
O4 Gd1 2.939(3) 2_566 ?
O5 C8 1.273(5) . ?
O5 Gd1 2.399(3) 2_566 ?
O6 C5 1.361(5) . ?
O6 H6A 0.8200 . ?
O7 C12 1.262(6) . ?
O8 C12 1.253(6) . ?
O9 C9 1.360(6) . ?
O9 H9A 0.8200 . ?
O10 C13 1.001(10) . ?
O11 C16 1.248(7) . ?
O12 C19 1.081(17) . ?
C1 C3 1.380(6) 2_556 ?
C1 C2 1.406(6) . ?
C2 C3 1.389(6) . ?
C2 C4 1.496(6) . ?
C3 C1 1.380(6) 2_556 ?
C3 H3A 0.9300 . ?
C5 C7 1.379(6) 2_666 ?
C5 C6 1.405(6) . ?
C6 C7 1.387(6) . ?
C6 C8 1.478(5) . ?
C7 C5 1.379(6) 2_666 ?
C7 H7 0.9300 . ?
C9 C11 1.389(6) 2_677 ?
C9 C10 1.395(7) . ?
C10 C11 1.392(6) . ?
C10 C12 1.499(6) . ?
C11 C9 1.389(6) 2_677 ?
C11 H11 0.9300 . ?
C13 N1 1.278(9) . ?
C13 H13 0.9300 . ?
C14 N1 1.439(12) . ?
C14 H14A 0.9600 . ?
C14 H14B 0.9600 . ?
C14 H14C 0.9600 . ?
C15 N1 1.394(13) . ?
C15 H15A 0.9600 . ?
C15 H15B 0.9600 . ?
C15 H15C 0.9600 . ?
C16 N2 1.299(7) . ?
C16 H16A 0.9300 . ?
C17 N2 1.438(9) . ?
C17 H17A 0.9600 . ?
C17 H17B 0.9600 . ?
C17 H17C 0.9600 . ?
C18 N2 1.426(10) . ?
C18 H18A 0.9600 . ?
C18 H18B 0.9600 . ?
C18 H18C 0.9600 . ?
C19 N3 1.115(17) . ?
C19 H19 0.9299 . ?
C20 N3 1.251(16) . ?
C20 H20A 0.9600 . ?
C20 H20B 0.9600 . ?
C20 H20C 0.9600 . ?
C21 N3 1.295(19) . ?
C21 H21A 0.9600 . ?
C21 H21B 0.9600 . ?
C21 H21C 0.9600 . ?
